data_7063262
loop_
_publ_author_name
'Srivastava, Devyani'
'Daniel, Omoding'
'Kushwaha, Aparna'
'Kociok-K\"ohn, Gabriele'
'Gosavi, Suresh W.'
'Chauhan, Ratna'
'Muddassir, Mohd.'
'Kumar, Abhinav'

_publ_section_title
;
 New heteroleptic bis-(diphenylphosphino)ethane appended
 dialkyldithiophosphate cobalt(iii) cations: apt electrocatalysts for the
 heterogeneous oxygen evolution reaction and homogeneous hydrogen
 evolution reaction
;
_journal_issue 27
_journal_name_full 'New Journal of Chemistry'
_journal_page_first 12217
_journal_page_last 12226
_journal_paper_doi 10.1039/D4NJ02358G
_journal_volume 48
_journal_year 2024
_chemical_formula_moiety '2(C38 H52 Co O4 P4 S4), C26 H24 O0.32 P2 S1.68, 2(C24 H20 B)'
_chemical_formula_sum 'C75 H84 B Co O4.16 P5 S4.84'
_chemical_formula_weight 1431.72
_space_group_crystal_system monoclinic
_space_group_IT_number 14
_space_group_name_Hall '-P 2ybc'
_space_group_name_H-M_alt 'P 1 21/c 1'
_atom_sites_solution_hydrogens geom
_atom_sites_solution_primary dual
_audit_creation_method SHELXL-2018/3
_audit_update_record
;
2024-05-17 deposited with the CCDC.	2024-06-10 downloaded from the CCDC.
;
_cell_angle_alpha 90
_cell_angle_beta 98.6417(19)
_cell_angle_gamma 90
_cell_formula_units_Z 4
_cell_length_a 11.4413(2)
_cell_length_b 30.6056(6)
_cell_length_c 21.3033(4)
_cell_measurement_reflns_used 19325
_cell_measurement_temperature 150(2)
_cell_measurement_theta_max 28.5730
_cell_measurement_theta_min 3.2680
_cell_volume 7375.0(2)
_computing_cell_refinement 'CrysAlisPro 1.171.42.49 (Rigaku OD, 2022)'
_computing_data_collection 'CrysAlisPro 1.171.42.49 (Rigaku OD, 2022)'
_computing_data_reduction 'CrysAlisPro 1.171.42.49 (Rigaku OD, 2022)'
_computing_molecular_graphics 'ORTEP3 for Windows - Farrugia, L. J. J. Appl. Crystallogr. 1997, 30, 565'
_computing_publication_material
;
 'WinGX publication routines, Farrugia, 
 L. J., J. Appl. Crystallogr., 1999, 32, 837-838
;
_computing_structure_refinement
;
 SHELXL-2018/3 (Sheldrick, 2018)
 Sheldrick GM (2008) Acta Crystallogr A64:112--122 and 
 C. B. H\"ubschle, G. M. Sheldrick and B. Dittrich
 ShelXle: a Qt graphical user interface for SHELXL
 J. Appl. Cryst., 44, (2011) 1281-1284.
;
_computing_structure_solution
; 
 SHELXT
 Sheldrick, G. M. (2008). Acta Cryst. A64, 112-122.
;
_diffrn_ambient_environment N~2~
_diffrn_ambient_temperature 149.9(6)
_diffrn_detector 'CCD plate'
_diffrn_detector_area_resol_mean 16.1468
_diffrn_detector_type EosS2
_diffrn_measured_fraction_theta_full 0.998
_diffrn_measured_fraction_theta_max 0.883
_diffrn_measurement_device 'four-circle diffractometer'
_diffrn_measurement_device_type 'New Xcalibur, EosS2'
_diffrn_measurement_method '\w scans'
_diffrn_radiation_monochromator graphite
_diffrn_radiation_probe x-ray
_diffrn_radiation_type 'Mo K\a'
_diffrn_radiation_wavelength 0.71073
_diffrn_reflns_av_R_equivalents 0.0844
_diffrn_reflns_av_unetI/netI 0.0731
_diffrn_reflns_Laue_measured_fraction_full 0.998
_diffrn_reflns_Laue_measured_fraction_max 0.883
_diffrn_reflns_limit_h_max 14
_diffrn_reflns_limit_h_min -15
_diffrn_reflns_limit_k_max 39
_diffrn_reflns_limit_k_min -39
_diffrn_reflns_limit_l_max 27
_diffrn_reflns_limit_l_min -28
_diffrn_reflns_number 64551
_diffrn_reflns_point_group_measured_fraction_full 0.998
_diffrn_reflns_point_group_measured_fraction_max 0.883
_diffrn_reflns_theta_full 25.242
_diffrn_reflns_theta_max 28.826
_diffrn_reflns_theta_min 2.911
_diffrn_source 'fine-focus sealed X-ray tube'
_diffrn_source_type 'Enhance (Mo) X-ray Source'
_exptl_absorpt_coefficient_mu 0.526
_exptl_absorpt_correction_T_max 0.944
_exptl_absorpt_correction_T_min 0.847
_exptl_absorpt_correction_type analytical
_exptl_absorpt_process_details
;
CrysAlisPro 1.171.42.56a (Rigaku Oxford Diffraction, 2022)
Analytical numeric absorption correction using a multifaceted crystal
model based on expressions derived by R.C. Clark & J.S. Reid.
(Clark, R. C. & Reid, J. S. (1995). Acta Cryst. A51, 887-897)
Empirical absorption correction using spherical harmonics,
implemented in SCALE3 ABSPACK scaling algorithm.
;
_exptl_crystal_colour brown
_exptl_crystal_density_diffrn 1.289
_exptl_crystal_description block
_exptl_crystal_F_000 3007
_exptl_crystal_size_max 0.608
_exptl_crystal_size_mid 0.195
_exptl_crystal_size_min 0.168
_refine_diff_density_max 1.293
_refine_diff_density_min -0.765
_refine_diff_density_rms 0.092
_refine_ls_extinction_method none
_refine_ls_goodness_of_fit_ref 1.085
_refine_ls_hydrogen_treatment constr
_refine_ls_matrix_type full
_refine_ls_number_parameters 843
_refine_ls_number_reflns 17034
_refine_ls_number_restraints 0
_refine_ls_restrained_S_all 1.085
_refine_ls_R_factor_all 0.0798
_refine_ls_R_factor_gt 0.0575
_refine_ls_shift/su_max 0.002
_refine_ls_shift/su_mean 0.000
_refine_ls_structure_factor_coef Fsqd
_refine_ls_weighting_details 'w=1/[\s^2^(Fo^2^)+(0.0699P)^2^+1.9249P] where P=(Fo^2^+2Fc^2^)/3'
_refine_ls_weighting_scheme calc
_refine_ls_wR_factor_gt 0.1392
_refine_ls_wR_factor_ref 0.1584
_reflns_Friedel_coverage 0.000
_reflns_number_gt 12707
_reflns_number_total 17034
_reflns_threshold_expression 'I > 2\s(I)'
_cod_data_source_file d4nj02358g2.cif
_cod_data_source_block e22gkk7
_cod_depositor_comments 'Adding full bibliography for 7063261--7063262.cif.'
_cod_original_sg_symbol_H-M 'P 21/c'
_cod_database_code 7063262
_shelx_shelxl_version_number 2018/3
_shelx_space_group_comment
;
The symmetry employed for this shelxl refinement is uniquely defined
by the following loop, which should always be used as a source of
symmetry information in preference to the above space-group names.
They are only intended as comments.
;
_shelx_estimated_absorpt_t_min 0.741
_shelx_estimated_absorpt_t_max 0.917
_oxdiff_exptl_absorpt_empirical_full_min 0.591
_oxdiff_exptl_absorpt_empirical_full_max 1.657
_oxdiff_exptl_absorpt_empirical_details
;
Empirical correction (ABSPACK) includes:
- Absorption correction using spherical harmonics
- Frame scaling
;

loop_
_space_group_symop_operation_xyz
'x, y, z'
'-x, y+1/2, -z+1/2'
'-x, -y, -z'
'x, -y-1/2, z-1/2'

loop_
_atom_site_label
_atom_site_type_symbol
_atom_site_fract_x
_atom_site_fract_y
_atom_site_fract_z
_atom_site_U_iso_or_equiv
_atom_site_adp_type
_atom_site_occupancy
_atom_site_site_symmetry_order
_atom_site_calc_flag
_atom_site_refinement_flags_posn
_atom_site_refinement_flags_adp
_atom_site_refinement_flags_occupancy
_atom_site_disorder_assembly
_atom_site_disorder_group
Co Co 0.57808(3) 0.63569(2) 0.85176(2) 0.02025(10) Uani 1 1 d . . . . .
P1 P 0.54092(6) 0.70413(2) 0.81362(3) 0.02087(15) Uani 1 1 d . . . . .
P2 P 0.39390(6) 0.63667(2) 0.87734(3) 0.02212(15) Uani 1 1 d . . . . .
P3 P 0.67954(6) 0.59472(2) 0.97623(4) 0.02847(17) Uani 1 1 d . . . . .
P4 P 0.69600(6) 0.59667(2) 0.75306(3) 0.02455(16) Uani 1 1 d . . . . .
S1 S 0.65624(6) 0.65856(2) 0.95295(3) 0.02581(16) Uani 1 1 d . . . . .
S2 S 0.60309(6) 0.56546(2) 0.89749(3) 0.02649(16) Uani 1 1 d . . . . .
S3 S 0.76692(6) 0.63933(2) 0.81782(3) 0.02534(15) Uani 1 1 d . . . . .
S4 S 0.52138(6) 0.60556(2) 0.75193(3) 0.02562(15) Uani 1 1 d . . . . .
O1 O 0.62113(17) 0.57930(7) 1.03506(10) 0.0350(5) Uani 1 1 d . . . . .
O2 O 0.81187(17) 0.58171(7) 0.99897(10) 0.0365(5) Uani 1 1 d . . . . .
O3 O 0.74160(17) 0.54981(6) 0.77374(9) 0.0298(4) Uani 1 1 d . . . . .
O4 O 0.73463(17) 0.60006(6) 0.68550(10) 0.0309(4) Uani 1 1 d . . . . .
C1 C 0.3461(2) 0.69346(8) 0.86915(14) 0.0250(6) Uani 1 1 d . . . . .
H1A H 0.259418 0.695405 0.867908 0.030 Uiso 1 1 calc R U . . .
H1B H 0.384812 0.710840 0.905652 0.030 Uiso 1 1 calc R U . . .
C2 C 0.3808(2) 0.71093(9) 0.80746(13) 0.0244(6) Uani 1 1 d . . . . .
H2A H 0.359071 0.742158 0.801897 0.029 Uiso 1 1 calc R U . . .
H2B H 0.339778 0.694366 0.770693 0.029 Uiso 1 1 calc R U . . .
C3 C 0.6048(2) 0.74732(8) 0.86753(13) 0.0238(6) Uani 1 1 d . . . . .
C4 C 0.5381(3) 0.78236(9) 0.88451(14) 0.0298(6) Uani 1 1 d . . . . .
H4 H 0.455967 0.784043 0.868889 0.036 Uiso 1 1 calc R U . . .
C5 C 0.5923(3) 0.81487(10) 0.92443(15) 0.0354(7) Uani 1 1 d . . . . .
H5 H 0.546498 0.838472 0.936475 0.042 Uiso 1 1 calc R U . . .
C6 C 0.7119(3) 0.81314(10) 0.94669(14) 0.0350(7) Uani 1 1 d . . . . .
H6 H 0.748015 0.835618 0.973655 0.042 Uiso 1 1 calc R U . . .
C7 C 0.7795(3) 0.77880(9) 0.92987(14) 0.0311(6) Uani 1 1 d . . . . .
H7 H 0.861855 0.777716 0.945045 0.037 Uiso 1 1 calc R U . . .
C8 C 0.7262(2) 0.74593(9) 0.89071(14) 0.0264(6) Uani 1 1 d . . . . .
H8 H 0.772487 0.722226 0.879456 0.032 Uiso 1 1 calc R U . . .
C9 C 0.5740(2) 0.72187(8) 0.73625(13) 0.0248(6) Uani 1 1 d . . . . .
C10 C 0.4900(3) 0.71758(9) 0.68171(14) 0.0306(6) Uani 1 1 d . . . . .
H10 H 0.416407 0.703824 0.684220 0.037 Uiso 1 1 calc R U . . .
C11 C 0.5139(3) 0.73338(10) 0.62397(15) 0.0398(7) Uani 1 1 d . . . . .
H11 H 0.456312 0.730507 0.587117 0.048 Uiso 1 1 calc R U . . .
C12 C 0.6203(3) 0.75316(10) 0.61964(16) 0.0408(8) Uani 1 1 d . . . . .
H12 H 0.636115 0.763669 0.579809 0.049 Uiso 1 1 calc R U . . .
C13 C 0.7041(3) 0.75778(10) 0.67298(16) 0.0373(7) Uani 1 1 d . . . . .
H13 H 0.777530 0.771507 0.669975 0.045 Uiso 1 1 calc R U . . .
C14 C 0.6807(3) 0.74226(9) 0.73118(15) 0.0311(6) Uani 1 1 d . . . . .
H14 H 0.738305 0.745642 0.767908 0.037 Uiso 1 1 calc R U . . .
C15 C 0.2818(2) 0.60603(9) 0.82426(13) 0.0256(6) Uani 1 1 d . . . . .
C16 C 0.1719(2) 0.62445(10) 0.80147(15) 0.0340(7) Uani 1 1 d . . . . .
H16 H 0.155894 0.653838 0.811717 0.041 Uiso 1 1 calc R U . . .
C17 C 0.0857(3) 0.59999(12) 0.76383(17) 0.0457(8) Uani 1 1 d . . . . .
H17 H 0.011412 0.612816 0.748251 0.055 Uiso 1 1 calc R U . . .
C18 C 0.1078(3) 0.55738(12) 0.74914(17) 0.0448(8) Uani 1 1 d . . . . .
H18 H 0.048286 0.540810 0.723733 0.054 Uiso 1 1 calc R U . . .
C19 C 0.2162(3) 0.53836(11) 0.77110(17) 0.0418(8) Uani 1 1 d . . . . .
H19 H 0.231049 0.508883 0.760773 0.050 Uiso 1 1 calc R U . . .
C20 C 0.3031(3) 0.56270(9) 0.80836(15) 0.0326(7) Uani 1 1 d . . . . .
H20 H 0.377603 0.549755 0.823159 0.039 Uiso 1 1 calc R U . . .
C21 C 0.3650(2) 0.62127(10) 0.95640(14) 0.0286(6) Uani 1 1 d . . . . .
C22 C 0.3657(3) 0.65276(11) 1.00363(15) 0.0380(7) Uani 1 1 d . . . . .
H22 H 0.386125 0.682056 0.995266 0.046 Uiso 1 1 calc R U . . .
C23 C 0.3370(3) 0.64196(13) 1.06280(16) 0.0491(9) Uani 1 1 d . . . . .
H23 H 0.335556 0.663899 1.094223 0.059 Uiso 1 1 calc R U . . .
C24 C 0.3109(3) 0.59940(14) 1.07562(17) 0.0521(10) Uani 1 1 d . . . . .
H24 H 0.292024 0.591872 1.116192 0.062 Uiso 1 1 calc R U . . .
C25 C 0.3118(3) 0.56740(13) 1.02978(18) 0.0478(9) Uani 1 1 d . . . . .
H25 H 0.294183 0.537994 1.039127 0.057 Uiso 1 1 calc R U . . .
C26 C 0.3383(3) 0.57810(11) 0.97032(16) 0.0379(7) Uani 1 1 d . . . . .
H26 H 0.338294 0.556048 0.938937 0.045 Uiso 1 1 calc R U . . .
C27 C 0.6797(3) 0.58255(11) 1.10230(15) 0.0393(7) Uani 1 1 d . . . . .
H27 H 0.759991 0.568968 1.106937 0.047 Uiso 1 1 calc R U . . .
C28 C 0.6898(3) 0.62985(11) 1.12191(17) 0.0474(9) Uani 1 1 d . . . . .
H28A H 0.738102 0.645489 1.094906 0.071 Uiso 1 1 calc R U . . .
H28B H 0.727153 0.631897 1.166328 0.071 Uiso 1 1 calc R U . . .
H28C H 0.610828 0.642950 1.117240 0.071 Uiso 1 1 calc R U . . .
C29 C 0.6011(3) 0.55663(12) 1.13934(17) 0.0495(9) Uani 1 1 d . . . . .
H29A H 0.524852 0.571496 1.137605 0.074 Uiso 1 1 calc R U . . .
H29B H 0.638897 0.554165 1.183639 0.074 Uiso 1 1 calc R U . . .
H29C H 0.588596 0.527372 1.120858 0.074 Uiso 1 1 calc R U . . .
C30 C 0.9103(3) 0.59289(13) 0.96567(18) 0.0509(9) Uani 1 1 d . . . . .
H30 H 0.886917 0.617863 0.936188 0.061 Uiso 1 1 calc R U . . .
C31 C 1.0096(3) 0.60717(16) 1.0167(3) 0.0808(16) Uani 1 1 d . . . . .
H31A H 1.076730 0.617216 0.996824 0.121 Uiso 1 1 calc R U . . .
H31B H 1.034340 0.582479 1.044844 0.121 Uiso 1 1 calc R U . . .
H31C H 0.982068 0.631066 1.041348 0.121 Uiso 1 1 calc R U . . .
C32 C 0.9416(4) 0.55474(19) 0.9287(3) 0.0868(16) Uani 1 1 d . . . . .
H32A H 0.875734 0.548022 0.895066 0.130 Uiso 1 1 calc R U . . .
H32B H 0.957442 0.529451 0.956879 0.130 Uiso 1 1 calc R U . . .
H32C H 1.012245 0.561536 0.909613 0.130 Uiso 1 1 calc R U . . .
C33 C 0.6943(3) 0.51003(9) 0.73954(16) 0.0352(7) Uani 1 1 d . . . . .
H33 H 0.613480 0.514941 0.715328 0.042 Uiso 0.70(4) 1 calc R U P A 1
H33A H 0.628381 0.522110 0.708189 0.042 Uiso 0.30(4) 1 calc R U P A 2
C34 C 0.693(2) 0.4759(4) 0.7934(7) 0.065(4) Uani 0.70(4) 1 d . . P A 1
H34A H 0.663511 0.447948 0.775076 0.098 Uiso 0.70(4) 1 calc R U P A 1
H34B H 0.641351 0.486241 0.823070 0.098 Uiso 0.70(4) 1 calc R U P A 1
H34C H 0.773439 0.472074 0.816119 0.098 Uiso 0.70(4) 1 calc R U P A 1
C34A C 0.632(5) 0.4827(9) 0.7783(13) 0.064(8) Uani 0.30(4) 1 d . . P A 2
H34D H 0.605984 0.455956 0.754984 0.096 Uiso 0.30(4) 1 calc R U P A 2
H34E H 0.562579 0.498447 0.788705 0.096 Uiso 0.30(4) 1 calc R U P A 2
H34F H 0.684124 0.475175 0.817498 0.096 Uiso 0.30(4) 1 calc R U P A 2
C35 C 0.7795(4) 0.49471(12) 0.6973(2) 0.0590(11) Uani 1 1 d . . . . .
H35A H 0.747513 0.468715 0.673908 0.089 Uiso 1 1 calc R U . . .
H35B H 0.855201 0.487472 0.723189 0.089 Uiso 1 1 calc R U . . .
H35C H 0.791385 0.517914 0.667224 0.089 Uiso 1 1 calc R U . . .
C36 C 0.7065(3) 0.63829(9) 0.64373(13) 0.0280(6) Uani 1 1 d . . . . .
H36 H 0.663689 0.660634 0.665880 0.034 Uiso 1 1 calc R U . . .
C37 C 0.8222(3) 0.65693(11) 0.63061(17) 0.0397(7) Uani 1 1 d . . . . .
H37A H 0.866099 0.634446 0.611140 0.060 Uiso 1 1 calc R U . . .
H37B H 0.868864 0.666641 0.670538 0.060 Uiso 1 1 calc R U . . .
H37C H 0.806942 0.681830 0.601618 0.060 Uiso 1 1 calc R U . . .
C38 C 0.6277(3) 0.62234(11) 0.58564(15) 0.0401(7) Uani 1 1 d . . . . .
H38A H 0.604906 0.646992 0.557043 0.060 Uiso 1 1 calc R U . . .
H38B H 0.556659 0.609041 0.598029 0.060 Uiso 1 1 calc R U . . .
H38C H 0.669977 0.600575 0.563872 0.060 Uiso 1 1 calc R U . . .
B B 0.1022(3) 0.69332(10) 0.26932(16) 0.0260(7) Uani 1 1 d . . . . .
C41 C 0.0035(2) 0.65485(9) 0.27405(14) 0.0288(6) Uani 1 1 d . . . . .
C42 C 0.0114(3) 0.61301(9) 0.24785(16) 0.0349(7) Uani 1 1 d . . . . .
H42 H 0.076701 0.606517 0.226709 0.042 Uiso 1 1 calc R U . . .
C43 C -0.0730(3) 0.58071(10) 0.25170(17) 0.0399(8) Uani 1 1 d . . . . .
H43 H -0.064070 0.552780 0.233530 0.048 Uiso 1 1 calc R U . . .
C44 C -0.1689(3) 0.58897(10) 0.28157(16) 0.0384(7) Uani 1 1 d . . . . .
H44 H -0.225729 0.566784 0.284839 0.046 Uiso 1 1 calc R U . . .
C45 C -0.1817(3) 0.62988(11) 0.30678(16) 0.0377(7) Uani 1 1 d . . . . .
H45 H -0.248497 0.636228 0.326851 0.045 Uiso 1 1 calc R U . . .
C46 C -0.0965(2) 0.66190(10) 0.30274(14) 0.0318(6) Uani 1 1 d . . . . .
H46 H -0.107172 0.689858 0.320406 0.038 Uiso 1 1 calc R U . . .
C47 C 0.1045(2) 0.72588(9) 0.33159(14) 0.0258(6) Uani 1 1 d . . . . .
C48 C 0.0308(2) 0.76285(9) 0.33180(15) 0.0294(6) Uani 1 1 d . . . . .
H48 H -0.018559 0.770658 0.293514 0.035 Uiso 1 1 calc R U . . .
C49 C 0.0270(2) 0.78845(10) 0.38566(16) 0.0335(7) Uani 1 1 d . . . . .
H49 H -0.023489 0.813228 0.383291 0.040 Uiso 1 1 calc R U . . .
C50 C 0.0960(3) 0.77794(10) 0.44211(15) 0.0358(7) Uani 1 1 d . . . . .
H50 H 0.093312 0.795190 0.478943 0.043 Uiso 1 1 calc R U . . .
C51 C 0.1692(3) 0.74199(10) 0.44455(15) 0.0372(7) Uani 1 1 d . . . . .
H51 H 0.216760 0.734191 0.483395 0.045 Uiso 1 1 calc R U . . .
C52 C 0.1737(3) 0.71711(9) 0.39030(14) 0.0324(7) Uani 1 1 d . . . . .
H52 H 0.226290 0.692940 0.393186 0.039 Uiso 1 1 calc R U . . .
C53 C 0.2350(2) 0.67126(9) 0.27010(14) 0.0276(6) Uani 1 1 d . . . . .
C54 C 0.2748(3) 0.63718(9) 0.31265(15) 0.0308(6) Uani 1 1 d . . . . .
H54 H 0.222916 0.626286 0.339854 0.037 Uiso 1 1 calc R U . . .
C55 C 0.3869(3) 0.61892(10) 0.31631(16) 0.0371(7) Uani 1 1 d . . . . .
H55 H 0.410776 0.596443 0.346273 0.045 Uiso 1 1 calc R U . . .
C56 C 0.4631(3) 0.63319(10) 0.27693(17) 0.0379(8) Uani 1 1 d . . . . .
H56 H 0.539538 0.620626 0.279227 0.045 Uiso 1 1 calc R U . . .
C57 C 0.4277(3) 0.66602(10) 0.23386(15) 0.0345(7) Uani 1 1 d . . . . .
H57 H 0.479773 0.676009 0.206152 0.041 Uiso 1 1 calc R U . . .
C58 C 0.3156(2) 0.68459(9) 0.23089(14) 0.0296(6) Uani 1 1 d . . . . .
H58 H 0.293295 0.707221 0.200966 0.036 Uiso 1 1 calc R U . . .
C59 C 0.0671(2) 0.72059(9) 0.20264(14) 0.0272(6) Uani 1 1 d . . . . .
C60 C 0.0016(3) 0.70240(10) 0.14825(15) 0.0334(7) Uani 1 1 d . . . . .
H60 H -0.027297 0.673435 0.150525 0.040 Uiso 1 1 calc R U . . .
C61 C -0.0234(3) 0.72484(11) 0.09070(15) 0.0399(7) Uani 1 1 d . . . . .
H61 H -0.068147 0.711093 0.054953 0.048 Uiso 1 1 calc R U . . .
C62 C 0.0173(3) 0.76720(11) 0.08578(16) 0.0395(8) Uani 1 1 d . . . . .
H62 H 0.001297 0.782628 0.046742 0.047 Uiso 1 1 calc R U . . .
C63 C 0.0808(3) 0.78640(11) 0.13807(16) 0.0374(7) Uani 1 1 d . . . . .
H63 H 0.108729 0.815467 0.135411 0.045 Uiso 1 1 calc R U . . .
C64 C 0.1048(2) 0.76360(9) 0.19529(15) 0.0314(6) Uani 1 1 d . . . . .
H64 H 0.148662 0.777880 0.230856 0.038 Uiso 1 1 calc R U . . .
P5 P 0.34705(6) 0.49603(2) 0.55272(4) 0.02911(17) Uani 1 1 d . . . . .
S5 S 0.41595(16) 0.47265(6) 0.63492(8) 0.0405(5) Uani 0.839(8) 1 d . . P B 1
O5 O 0.420(3) 0.4764(9) 0.6172(14) 0.0405(5) Uani 0.161(8) 1 d . . P B 2
C71 C 0.4398(3) 0.48857(10) 0.49129(17) 0.0396(8) Uani 1 1 d . . . . .
H71A H 0.452679 0.456962 0.485217 0.047 Uiso 1 1 calc R U . . .
H71B H 0.398883 0.500574 0.450712 0.047 Uiso 1 1 calc R U . . .
C72 C 0.2086(2) 0.47004(9) 0.52010(15) 0.0302(6) Uani 1 1 d . . . . .
C73 C 0.1708(3) 0.43394(10) 0.55087(18) 0.0410(8) Uani 1 1 d . . . . .
H73 H 0.215765 0.423871 0.589266 0.049 Uiso 1 1 calc R U . . .
C74 C 0.0673(3) 0.41246(12) 0.5257(2) 0.0524(10) Uani 1 1 d . . . . .
H74 H 0.041587 0.387896 0.547242 0.063 Uiso 1 1 calc R U . . .
C75 C 0.0023(3) 0.42648(13) 0.4702(2) 0.0526(10) Uani 1 1 d . . . . .
H75 H -0.067768 0.411384 0.452948 0.063 Uiso 1 1 calc R U . . .
C76 C 0.0386(3) 0.46276(13) 0.43900(17) 0.0499(9) Uani 1 1 d . . . . .
H76 H -0.007090 0.472560 0.400634 0.060 Uiso 1 1 calc R U . . .
C77 C 0.1415(3) 0.48478(11) 0.46375(16) 0.0390(7) Uani 1 1 d . . . . .
H77 H 0.166181 0.509670 0.442534 0.047 Uiso 1 1 calc R U . . .
C78 C 0.3211(2) 0.55441(9) 0.55515(14) 0.0261(6) Uani 1 1 d . . . . .
C79 C 0.3145(3) 0.58101(10) 0.50198(16) 0.0382(7) Uani 1 1 d . . . . .
H79 H 0.324189 0.568616 0.462201 0.046 Uiso 1 1 calc R U . . .
C80 C 0.2940(3) 0.62533(11) 0.50625(17) 0.0463(8) Uani 1 1 d . . . . .
H80 H 0.289522 0.643156 0.469463 0.056 Uiso 1 1 calc R U . . .
C81 C 0.2800(3) 0.64378(10) 0.56377(17) 0.0400(8) Uani 1 1 d . . . . .
H81 H 0.265533 0.674238 0.566567 0.048 Uiso 1 1 calc R U . . .
C82 C 0.2870(2) 0.61793(10) 0.61704(15) 0.0344(7) Uani 1 1 d . . . . .
H82 H 0.277468 0.630548 0.656707 0.041 Uiso 1 1 calc R U . . .
C83 C 0.3080(2) 0.57335(9) 0.61287(14) 0.0281(6) Uani 1 1 d . . . . .
H83 H 0.313320 0.555689 0.649872 0.034 Uiso 1 1 calc R U . . .

loop_
_atom_site_aniso_label
_atom_site_aniso_U_11
_atom_site_aniso_U_22
_atom_site_aniso_U_33
_atom_site_aniso_U_23
_atom_site_aniso_U_13
_atom_site_aniso_U_12
Co 0.02213(19) 0.02077(18) 0.01631(19) 0.00077(14) -0.00215(14) 0.00047(13)
P1 0.0224(3) 0.0210(3) 0.0179(3) 0.0010(3) -0.0013(3) -0.0008(3)
P2 0.0230(3) 0.0229(3) 0.0194(4) 0.0020(3) -0.0004(3) -0.0007(3)
P3 0.0325(4) 0.0277(4) 0.0223(4) 0.0016(3) -0.0054(3) 0.0023(3)
P4 0.0300(4) 0.0227(3) 0.0203(4) -0.0003(3) 0.0017(3) -0.0003(3)
S1 0.0308(3) 0.0259(3) 0.0183(3) 0.0003(3) -0.0040(3) -0.0002(3)
S2 0.0321(4) 0.0232(3) 0.0223(4) 0.0014(3) -0.0018(3) 0.0010(3)
S3 0.0244(3) 0.0261(3) 0.0244(4) -0.0030(3) -0.0004(3) -0.0008(3)
S4 0.0272(3) 0.0283(3) 0.0194(3) -0.0011(3) -0.0029(3) -0.0035(3)
O1 0.0387(11) 0.0391(12) 0.0235(11) 0.0054(9) -0.0070(9) -0.0013(9)
O2 0.0331(11) 0.0400(12) 0.0327(12) 0.0076(10) -0.0066(9) 0.0055(9)
O3 0.0406(11) 0.0226(9) 0.0248(11) 0.0009(8) 0.0007(9) 0.0027(8)
O4 0.0416(11) 0.0257(10) 0.0265(11) 0.0017(9) 0.0081(9) 0.0030(8)
C1 0.0233(13) 0.0254(13) 0.0257(15) -0.0015(12) 0.0013(11) -0.0001(10)
C2 0.0234(12) 0.0237(13) 0.0243(14) 0.0016(11) -0.0020(11) 0.0024(10)
C3 0.0277(13) 0.0232(13) 0.0197(14) 0.0020(11) 0.0006(11) -0.0015(11)
C4 0.0340(15) 0.0264(14) 0.0276(16) 0.0001(12) -0.0002(12) 0.0006(12)
C5 0.0448(17) 0.0300(15) 0.0298(16) -0.0088(13) 0.0008(14) 0.0019(13)
C6 0.0465(17) 0.0311(15) 0.0245(15) -0.0086(13) -0.0033(13) -0.0095(13)
C7 0.0334(15) 0.0332(15) 0.0241(15) -0.0004(13) -0.0040(12) -0.0060(12)
C8 0.0271(13) 0.0255(13) 0.0255(15) 0.0003(12) 0.0003(12) -0.0013(11)
C9 0.0313(14) 0.0209(13) 0.0215(14) 0.0005(11) 0.0015(11) 0.0012(11)
C10 0.0344(15) 0.0314(15) 0.0245(15) 0.0014(12) -0.0006(12) -0.0038(12)
C11 0.0528(19) 0.0433(18) 0.0202(15) 0.0036(14) -0.0044(14) -0.0018(15)
C12 0.059(2) 0.0370(17) 0.0281(17) 0.0053(14) 0.0120(16) -0.0024(15)
C13 0.0437(17) 0.0351(16) 0.0356(18) 0.0012(14) 0.0136(15) -0.0097(14)
C14 0.0360(15) 0.0315(15) 0.0253(15) -0.0005(13) 0.0033(13) -0.0023(12)
C15 0.0268(13) 0.0300(14) 0.0188(13) 0.0009(12) -0.0008(11) -0.0061(11)
C16 0.0294(14) 0.0364(16) 0.0341(17) -0.0048(14) -0.0018(13) -0.0009(12)
C17 0.0318(16) 0.059(2) 0.041(2) -0.0051(17) -0.0121(14) -0.0029(15)
C18 0.0392(17) 0.050(2) 0.040(2) -0.0050(16) -0.0081(15) -0.0173(15)
C19 0.0465(18) 0.0329(16) 0.045(2) -0.0058(15) 0.0027(16) -0.0119(14)
C20 0.0326(15) 0.0271(15) 0.0365(17) -0.0002(13) -0.0003(13) -0.0025(12)
C21 0.0212(13) 0.0390(16) 0.0249(15) 0.0045(13) 0.0015(11) 0.0005(12)
C22 0.0437(17) 0.0449(18) 0.0239(16) 0.0022(14) 0.0000(14) 0.0036(14)
C23 0.056(2) 0.070(2) 0.0205(16) 0.0045(17) 0.0033(15) 0.0139(19)
C24 0.0426(19) 0.083(3) 0.0308(19) 0.022(2) 0.0069(15) 0.0079(19)
C25 0.0423(18) 0.058(2) 0.043(2) 0.0247(18) 0.0055(16) -0.0027(16)
C26 0.0372(16) 0.0429(18) 0.0335(18) 0.0137(15) 0.0048(14) -0.0037(14)
C27 0.0487(18) 0.0438(18) 0.0226(16) 0.0065(14) -0.0039(14) -0.0008(15)
C28 0.071(2) 0.0413(19) 0.0266(17) 0.0002(15) -0.0031(16) -0.0074(17)
C29 0.061(2) 0.054(2) 0.0293(18) 0.0158(17) -0.0073(16) -0.0079(17)
C30 0.0412(18) 0.068(2) 0.043(2) 0.0177(19) 0.0057(16) 0.0124(17)
C31 0.042(2) 0.077(3) 0.120(5) -0.026(3) -0.001(3) -0.006(2)
C32 0.065(3) 0.121(4) 0.075(4) -0.033(3) 0.010(3) 0.014(3)
C33 0.0433(17) 0.0273(15) 0.0351(18) -0.0066(13) 0.0060(14) -0.0074(13)
C34 0.134(10) 0.029(4) 0.037(6) -0.011(4) 0.025(6) -0.027(5)
C34A 0.12(2) 0.046(10) 0.029(10) 0.011(8) 0.010(12) -0.024(12)
C35 0.083(3) 0.0377(19) 0.062(3) -0.0150(18) 0.030(2) -0.0048(18)
C36 0.0394(16) 0.0255(14) 0.0185(14) 0.0023(11) 0.0029(12) 0.0009(12)
C37 0.0411(17) 0.0391(17) 0.0388(19) 0.0041(15) 0.0059(15) -0.0045(14)
C38 0.0431(17) 0.0479(19) 0.0281(17) 0.0002(15) 0.0011(14) -0.0101(15)
B 0.0282(16) 0.0243(15) 0.0239(16) -0.0015(13) -0.0009(13) 0.0008(12)
C41 0.0290(14) 0.0297(14) 0.0257(15) 0.0042(12) -0.0030(12) 0.0000(12)
C42 0.0290(14) 0.0317(16) 0.0436(19) -0.0076(14) 0.0039(14) -0.0029(12)
C43 0.0419(17) 0.0289(16) 0.045(2) -0.0054(14) -0.0073(15) -0.0049(13)
C44 0.0388(17) 0.0367(17) 0.0372(18) 0.0006(14) -0.0027(14) -0.0169(13)
C45 0.0338(16) 0.0477(19) 0.0318(17) -0.0002(15) 0.0051(14) -0.0096(14)
C46 0.0333(15) 0.0328(15) 0.0284(16) -0.0024(13) 0.0019(13) -0.0040(12)
C47 0.0269(13) 0.0228(13) 0.0278(15) -0.0006(12) 0.0047(12) -0.0050(11)
C48 0.0229(13) 0.0303(15) 0.0342(17) -0.0022(13) 0.0015(12) -0.0025(11)
C49 0.0292(14) 0.0301(15) 0.0435(19) -0.0062(14) 0.0128(14) -0.0004(12)
C50 0.0454(18) 0.0353(16) 0.0299(17) -0.0050(14) 0.0155(14) -0.0078(14)
C51 0.0521(19) 0.0355(16) 0.0239(16) 0.0036(13) 0.0058(14) 0.0000(14)
C52 0.0467(17) 0.0247(14) 0.0251(16) 0.0036(12) 0.0037(13) 0.0024(12)
C53 0.0299(14) 0.0250(14) 0.0262(15) -0.0073(12) -0.0009(12) -0.0030(11)
C54 0.0364(15) 0.0271(14) 0.0273(16) -0.0028(12) -0.0006(13) -0.0007(12)
C55 0.0427(17) 0.0251(15) 0.0387(18) -0.0073(14) -0.0092(15) 0.0057(13)
C56 0.0281(15) 0.0385(17) 0.044(2) -0.0142(15) -0.0038(14) 0.0075(13)
C57 0.0295(14) 0.0409(17) 0.0323(17) -0.0127(14) 0.0027(13) 0.0001(13)
C58 0.0311(14) 0.0297(14) 0.0262(15) -0.0086(12) -0.0017(12) -0.0027(12)
C59 0.0221(13) 0.0343(15) 0.0250(15) -0.0019(12) 0.0030(11) 0.0029(11)
C60 0.0352(15) 0.0375(16) 0.0276(16) -0.0054(13) 0.0054(13) -0.0007(13)
C61 0.0435(18) 0.055(2) 0.0210(15) -0.0038(15) 0.0034(14) 0.0026(15)
C62 0.0421(17) 0.052(2) 0.0255(16) 0.0093(15) 0.0075(14) 0.0087(15)
C63 0.0335(16) 0.0411(17) 0.0378(18) 0.0103(15) 0.0065(14) 0.0014(13)
C64 0.0269(14) 0.0328(15) 0.0326(17) 0.0021(13) -0.0017(12) -0.0032(12)
P5 0.0258(4) 0.0268(4) 0.0333(4) -0.0022(3) -0.0003(3) 0.0004(3)
S5 0.0362(6) 0.0324(6) 0.0468(10) 0.0109(6) -0.0133(7) 0.0015(4)
O5 0.0362(6) 0.0324(6) 0.0468(10) 0.0109(6) -0.0133(7) 0.0015(4)
C71 0.0315(16) 0.0379(17) 0.050(2) -0.0176(16) 0.0079(15) -0.0021(13)
C72 0.0247(14) 0.0337(15) 0.0322(16) -0.0051(13) 0.0040(12) 0.0006(12)
C73 0.0368(16) 0.0367(17) 0.048(2) -0.0008(15) 0.0012(15) -0.0043(14)
C74 0.0370(18) 0.0419(19) 0.077(3) -0.002(2) 0.0047(19) -0.0089(15)
C75 0.0324(17) 0.059(2) 0.065(3) -0.028(2) 0.0043(17) -0.0067(16)
C76 0.0343(17) 0.076(3) 0.0363(19) -0.0229(19) -0.0057(15) 0.0002(17)
C77 0.0362(16) 0.0507(19) 0.0296(17) -0.0068(15) 0.0031(14) -0.0011(14)
C78 0.0234(13) 0.0282(14) 0.0254(15) 0.0018(12) -0.0005(11) 0.0006(11)
C79 0.0471(18) 0.0390(17) 0.0279(17) 0.0023(14) 0.0035(14) 0.0065(14)
C80 0.065(2) 0.0386(18) 0.0349(19) 0.0160(16) 0.0060(17) 0.0094(16)
C81 0.0418(17) 0.0272(15) 0.048(2) -0.0011(15) -0.0032(15) 0.0042(13)
C82 0.0327(15) 0.0363(16) 0.0318(17) -0.0090(14) -0.0027(13) 0.0023(13)
C83 0.0264(13) 0.0337(15) 0.0228(14) -0.0003(12) -0.0011(11) 0.0030(12)

loop_
_atom_type_symbol
_atom_type_description
_atom_type_scat_dispersion_real
_atom_type_scat_dispersion_imag
_atom_type_scat_source
C C 0.0033 0.0016 'International Tables Vol C Tables 4.2.6.8 and 6.1.1.4'
H H 0.0000 0.0000 'International Tables Vol C Tables 4.2.6.8 and 6.1.1.4'
B B 0.0013 0.0007 'International Tables Vol C Tables 4.2.6.8 and 6.1.1.4'
O O 0.0106 0.0060 'International Tables Vol C Tables 4.2.6.8 and 6.1.1.4'
P P 0.1023 0.0942 'International Tables Vol C Tables 4.2.6.8 and 6.1.1.4'
S S 0.1246 0.1234 'International Tables Vol C Tables 4.2.6.8 and 6.1.1.4'
Co Co 0.3494 0.9721 'International Tables Vol C Tables 4.2.6.8 and 6.1.1.4'

loop_
_exptl_crystal_face_index_h
_exptl_crystal_face_index_k
_exptl_crystal_face_index_l
_exptl_crystal_face_perp_dist
-2 13 29 0.1006
1 13 28 0.1083
0 -13 -28 0.0837
-16 -1 -1 0.2535
16 -3 -7 0.3287
0 -18 27 0.0666
-15 9 -4 0.2523
0 18 -27 0.0969
0 -38 15 0.0494
-1 38 -14 0.1010
15 13 -12 0.3299
0 39 13 0.1129
0 -39 -13 0.0802
11 28 5 0.2657
0 5 -29 0.0781
-1 43 -2 0.0974
3 42 -4 0.1419

loop_
_geom_angle_atom_site_label_1
_geom_angle_atom_site_label_2
_geom_angle_atom_site_label_3
_geom_angle
_geom_angle_site_symmetry_1
_geom_angle_site_symmetry_3
_geom_angle_publ_flag
P2 Co P1 86.70(3) . . ?
P2 Co S1 90.87(3) . . ?
P1 Co S1 94.58(3) . . ?
P2 Co S4 94.83(3) . . ?
P1 Co S4 91.56(3) . . ?
S1 Co S4 171.86(3) . . ?
P2 Co S2 88.40(3) . . ?
P1 Co S2 174.67(3) . . ?
S1 Co S2 83.40(3) . . ?
S4 Co S2 90.94(3) . . ?
P2 Co S3 174.97(3) . . ?
P1 Co S3 88.72(3) . . ?
S1 Co S3 91.57(3) . . ?
S4 Co S3 83.21(3) . . ?
S2 Co S3 96.24(3) . . ?
C9 P1 C2 104.03(13) . . ?
C9 P1 C3 103.55(12) . . ?
C2 P1 C3 105.31(12) . . ?
C9 P1 Co 123.03(9) . . ?
C2 P1 Co 105.25(9) . . ?
C3 P1 Co 114.04(9) . . ?
C1 P2 C21 103.94(13) . . ?
C1 P2 C15 104.86(13) . . ?
C21 P2 C15 103.28(13) . . ?
C1 P2 Co 105.52(9) . . ?
C21 P2 Co 121.66(9) . . ?
C15 P2 Co 115.87(9) . . ?
O2 P3 O1 100.54(11) . . ?
O2 P3 S2 115.37(9) . . ?
O1 P3 S2 110.53(9) . . ?
O2 P3 S1 113.95(9) . . ?
O1 P3 S1 115.30(9) . . ?
S2 P3 S1 101.74(4) . . ?
O3 P4 O4 100.98(10) . . ?
O3 P4 S3 108.86(8) . . ?
O4 P4 S3 116.86(8) . . ?
O3 P4 S4 114.54(8) . . ?
O4 P4 S4 113.29(9) . . ?
S3 P4 S4 102.76(4) . . ?
P3 S1 Co 87.39(3) . . ?
P3 S2 Co 87.06(3) . . ?
P4 S3 Co 83.41(3) . . ?
P4 S4 Co 84.40(3) . . ?
C27 O1 P3 124.08(18) . . ?
C30 O2 P3 124.7(2) . . ?
C33 O3 P4 122.23(19) . . ?
C36 O4 P4 122.61(16) . . ?
C2 C1 P2 107.67(18) . . ?
C2 C1 H1A 110.2 . . ?
P2 C1 H1A 110.2 . . ?
C2 C1 H1B 110.2 . . ?
P2 C1 H1B 110.2 . . ?
H1A C1 H1B 108.5 . . ?
C1 C2 P1 106.59(18) . . ?
C1 C2 H2A 110.4 . . ?
P1 C2 H2A 110.4 . . ?
C1 C2 H2B 110.4 . . ?
P1 C2 H2B 110.4 . . ?
H2A C2 H2B 108.6 . . ?
C4 C3 C8 118.9(3) . . ?
C4 C3 P1 122.4(2) . . ?
C8 C3 P1 118.7(2) . . ?
C5 C4 C3 119.8(3) . . ?
C5 C4 H4 120.1 . . ?
C3 C4 H4 120.1 . . ?
C6 C5 C4 120.6(3) . . ?
C6 C5 H5 119.7 . . ?
C4 C5 H5 119.7 . . ?
C5 C6 C7 120.3(3) . . ?
C5 C6 H6 119.9 . . ?
C7 C6 H6 119.9 . . ?
C6 C7 C8 119.6(3) . . ?
C6 C7 H7 120.2 . . ?
C8 C7 H7 120.2 . . ?
C7 C8 C3 120.8(3) . . ?
C7 C8 H8 119.6 . . ?
C3 C8 H8 119.6 . . ?
C14 C9 C10 118.7(3) . . ?
C14 C9 P1 120.4(2) . . ?
C10 C9 P1 120.8(2) . . ?
C11 C10 C9 120.1(3) . . ?
C11 C10 H10 119.9 . . ?
C9 C10 H10 119.9 . . ?
C12 C11 C10 120.5(3) . . ?
C12 C11 H11 119.7 . . ?
C10 C11 H11 119.7 . . ?
C11 C12 C13 120.2(3) . . ?
C11 C12 H12 119.9 . . ?
C13 C12 H12 119.9 . . ?
C12 C13 C14 119.7(3) . . ?
C12 C13 H13 120.1 . . ?
C14 C13 H13 120.1 . . ?
C9 C14 C13 120.8(3) . . ?
C9 C14 H14 119.6 . . ?
C13 C14 H14 119.6 . . ?
C16 C15 C20 118.6(3) . . ?
C16 C15 P2 121.2(2) . . ?
C20 C15 P2 120.2(2) . . ?
C17 C16 C15 120.4(3) . . ?
C17 C16 H16 119.8 . . ?
C15 C16 H16 119.8 . . ?
C18 C17 C16 120.2(3) . . ?
C18 C17 H17 119.9 . . ?
C16 C17 H17 119.9 . . ?
C17 C18 C19 120.5(3) . . ?
C17 C18 H18 119.8 . . ?
C19 C18 H18 119.8 . . ?
C18 C19 C20 119.6(3) . . ?
C18 C19 H19 120.2 . . ?
C20 C19 H19 120.2 . . ?
C19 C20 C15 120.7(3) . . ?
C19 C20 H20 119.7 . . ?
C15 C20 H20 119.7 . . ?
C22 C21 C26 118.6(3) . . ?
C22 C21 P2 120.4(2) . . ?
C26 C21 P2 121.0(2) . . ?
C23 C22 C21 120.9(3) . . ?
C23 C22 H22 119.5 . . ?
C21 C22 H22 119.5 . . ?
C24 C23 C22 119.6(4) . . ?
C24 C23 H23 120.2 . . ?
C22 C23 H23 120.2 . . ?
C23 C24 C25 120.4(3) . . ?
C23 C24 H24 119.8 . . ?
C25 C24 H24 119.8 . . ?
C24 C25 C26 120.3(3) . . ?
C24 C25 H25 119.9 . . ?
C26 C25 H25 119.9 . . ?
C25 C26 C21 120.1(3) . . ?
C25 C26 H26 119.9 . . ?
C21 C26 H26 119.9 . . ?
O1 C27 C28 109.6(3) . . ?
O1 C27 C29 104.5(3) . . ?
C28 C27 C29 112.8(3) . . ?
O1 C27 H27 109.9 . . ?
C28 C27 H27 109.9 . . ?
C29 C27 H27 109.9 . . ?
C27 C28 H28A 109.5 . . ?
C27 C28 H28B 109.5 . . ?
H28A C28 H28B 109.5 . . ?
C27 C28 H28C 109.5 . . ?
H28A C28 H28C 109.5 . . ?
H28B C28 H28C 109.5 . . ?
C27 C29 H29A 109.5 . . ?
C27 C29 H29B 109.5 . . ?
H29A C29 H29B 109.5 . . ?
C27 C29 H29C 109.5 . . ?
H29A C29 H29C 109.5 . . ?
H29B C29 H29C 109.5 . . ?
O2 C30 C32 109.8(4) . . ?
O2 C30 C31 105.7(3) . . ?
C32 C30 C31 113.2(3) . . ?
O2 C30 H30 109.3 . . ?
C32 C30 H30 109.3 . . ?
C31 C30 H30 109.3 . . ?
C30 C31 H31A 109.5 . . ?
C30 C31 H31B 109.5 . . ?
H31A C31 H31B 109.5 . . ?
C30 C31 H31C 109.5 . . ?
H31A C31 H31C 109.5 . . ?
H31B C31 H31C 109.5 . . ?
C30 C32 H32A 109.5 . . ?
C30 C32 H32B 109.5 . . ?
H32A C32 H32B 109.5 . . ?
C30 C32 H32C 109.5 . . ?
H32A C32 H32C 109.5 . . ?
H32B C32 H32C 109.5 . . ?
C34A C33 O3 111.9(11) . . ?
C34A C33 C35 126.0(16) . . ?
O3 C33 C35 109.3(2) . . ?
O3 C33 C34 103.4(5) . . ?
C35 C33 C34 108.2(7) . . ?
O3 C33 H33 111.8 . . ?
C35 C33 H33 111.8 . . ?
C34 C33 H33 111.8 . . ?
C34A C33 H33A 102.0 . . ?
O3 C33 H33A 102.0 . . ?
C35 C33 H33A 102.0 . . ?
C33 C34 H34A 109.5 . . ?
C33 C34 H34B 109.5 . . ?
H34A C34 H34B 109.5 . . ?
C33 C34 H34C 109.5 . . ?
H34A C34 H34C 109.5 . . ?
H34B C34 H34C 109.5 . . ?
C33 C34A H34D 109.5 . . ?
C33 C34A H34E 109.5 . . ?
H34D C34A H34E 109.5 . . ?
C33 C34A H34F 109.5 . . ?
H34D C34A H34F 109.5 . . ?
H34E C34A H34F 109.5 . . ?
C33 C35 H35A 109.5 . . ?
C33 C35 H35B 109.5 . . ?
H35A C35 H35B 109.5 . . ?
C33 C35 H35C 109.5 . . ?
H35A C35 H35C 109.5 . . ?
H35B C35 H35C 109.5 . . ?
O4 C36 C38 106.8(2) . . ?
O4 C36 C37 107.1(2) . . ?
C38 C36 C37 114.0(3) . . ?
O4 C36 H36 109.6 . . ?
C38 C36 H36 109.6 . . ?
C37 C36 H36 109.6 . . ?
C36 C37 H37A 109.5 . . ?
C36 C37 H37B 109.5 . . ?
H37A C37 H37B 109.5 . . ?
C36 C37 H37C 109.5 . . ?
H37A C37 H37C 109.5 . . ?
H37B C37 H37C 109.5 . . ?
C36 C38 H38A 109.5 . . ?
C36 C38 H38B 109.5 . . ?
H38A C38 H38B 109.5 . . ?
C36 C38 H38C 109.5 . . ?
H38A C38 H38C 109.5 . . ?
H38B C38 H38C 109.5 . . ?
C59 B C41 109.6(2) . . ?
C59 B C47 111.0(2) . . ?
C41 B C47 108.1(2) . . ?
C59 B C53 108.6(2) . . ?
C41 B C53 110.1(2) . . ?
C47 B C53 109.4(2) . . ?
C46 C41 C42 114.9(3) . . ?
C46 C41 B 122.2(3) . . ?
C42 C41 B 122.9(2) . . ?
C43 C42 C41 122.5(3) . . ?
C43 C42 H42 118.7 . . ?
C41 C42 H42 118.7 . . ?
C44 C43 C42 120.4(3) . . ?
C44 C43 H43 119.8 . . ?
C42 C43 H43 119.8 . . ?
C43 C44 C45 119.2(3) . . ?
C43 C44 H44 120.4 . . ?
C45 C44 H44 120.4 . . ?
C44 C45 C46 119.9(3) . . ?
C44 C45 H45 120.1 . . ?
C46 C45 H45 120.1 . . ?
C41 C46 C45 123.1(3) . . ?
C41 C46 H46 118.4 . . ?
C45 C46 H46 118.4 . . ?
C52 C47 C48 114.1(3) . . ?
C52 C47 B 122.6(2) . . ?
C48 C47 B 123.2(3) . . ?
C49 C48 C47 123.0(3) . . ?
C49 C48 H48 118.5 . . ?
C47 C48 H48 118.5 . . ?
C50 C49 C48 120.2(3) . . ?
C50 C49 H49 119.9 . . ?
C48 C49 H49 119.9 . . ?
C49 C50 C51 119.1(3) . . ?
C49 C50 H50 120.5 . . ?
C51 C50 H50 120.5 . . ?
C50 C51 C52 120.2(3) . . ?
C50 C51 H51 119.9 . . ?
C52 C51 H51 119.9 . . ?
C51 C52 C47 123.4(3) . . ?
C51 C52 H52 118.3 . . ?
C47 C52 H52 118.3 . . ?
C58 C53 C54 115.0(3) . . ?
C58 C53 B 124.2(3) . . ?
C54 C53 B 120.9(3) . . ?
C55 C54 C53 122.6(3) . . ?
C55 C54 H54 118.7 . . ?
C53 C54 H54 118.7 . . ?
C56 C55 C54 120.3(3) . . ?
C56 C55 H55 119.9 . . ?
C54 C55 H55 119.9 . . ?
C55 C56 C57 119.3(3) . . ?
C55 C56 H56 120.3 . . ?
C57 C56 H56 120.3 . . ?
C56 C57 C58 120.2(3) . . ?
C56 C57 H57 119.9 . . ?
C58 C57 H57 119.9 . . ?
C53 C58 C57 122.6(3) . . ?
C53 C58 H58 118.7 . . ?
C57 C58 H58 118.7 . . ?
C60 C59 C64 114.7(3) . . ?
C60 C59 B 123.0(3) . . ?
C64 C59 B 122.3(3) . . ?
C61 C60 C59 123.0(3) . . ?
C61 C60 H60 118.5 . . ?
C59 C60 H60 118.5 . . ?
C62 C61 C60 120.0(3) . . ?
C62 C61 H61 120.0 . . ?
C60 C61 H61 120.0 . . ?
C63 C62 C61 118.9(3) . . ?
C63 C62 H62 120.5 . . ?
C61 C62 H62 120.5 . . ?
C62 C63 C64 120.5(3) . . ?
C62 C63 H63 119.8 . . ?
C64 C63 H63 119.8 . . ?
C63 C64 C59 122.9(3) . . ?
C63 C64 H64 118.5 . . ?
C59 C64 H64 118.5 . . ?
O5 P5 C78 114.2(11) . . ?
O5 P5 C72 118.3(10) . . ?
C78 P5 C72 107.81(13) . . ?
O5 P5 C71 106.3(11) . . ?
C78 P5 C71 105.06(14) . . ?
C72 P5 C71 103.86(14) . . ?
C78 P5 S5 112.50(11) . . ?
C72 P5 S5 113.30(12) . . ?
C71 P5 S5 113.57(13) . . ?
C71 C71 P5 111.5(3) 3_666 . ?
C71 C71 H71A 109.3 3_666 . ?
P5 C71 H71A 109.3 . . ?
C71 C71 H71B 109.3 3_666 . ?
P5 C71 H71B 109.3 . . ?
H71A C71 H71B 108.0 . . ?
C73 C72 C77 119.5(3) . . ?
C73 C72 P5 119.0(2) . . ?
C77 C72 P5 121.5(2) . . ?
C72 C73 C74 120.2(3) . . ?
C72 C73 H73 119.9 . . ?
C74 C73 H73 119.9 . . ?
C75 C74 C73 120.4(4) . . ?
C75 C74 H74 119.8 . . ?
C73 C74 H74 119.8 . . ?
C74 C75 C76 120.1(3) . . ?
C74 C75 H75 120.0 . . ?
C76 C75 H75 120.0 . . ?
C75 C76 C77 120.2(4) . . ?
C75 C76 H76 119.9 . . ?
C77 C76 H76 119.9 . . ?
C76 C77 C72 119.6(3) . . ?
C76 C77 H77 120.2 . . ?
C72 C77 H77 120.2 . . ?
C79 C78 C83 118.6(3) . . ?
C79 C78 P5 122.9(2) . . ?
C83 C78 P5 118.5(2) . . ?
C80 C79 C78 120.7(3) . . ?
C80 C79 H79 119.6 . . ?
C78 C79 H79 119.6 . . ?
C81 C80 C79 120.2(3) . . ?
C81 C80 H80 119.9 . . ?
C79 C80 H80 119.9 . . ?
C82 C81 C80 119.8(3) . . ?
C82 C81 H81 120.1 . . ?
C80 C81 H81 120.1 . . ?
C81 C82 C83 120.1(3) . . ?
C81 C82 H82 120.0 . . ?
C83 C82 H82 120.0 . . ?
C78 C83 C82 120.6(3) . . ?
C78 C83 H83 119.7 . . ?
C82 C83 H83 119.7 . . ?

loop_
_geom_bond_atom_site_label_1
_geom_bond_atom_site_label_2
_geom_bond_distance
_geom_bond_site_symmetry_2
_geom_bond_publ_flag
Co P2 2.2546(7) . ?
Co P1 2.2640(7) . ?
Co S1 2.3146(8) . ?
Co S4 2.3192(8) . ?
Co S2 2.3595(7) . ?
Co S3 2.3817(7) . ?
P1 C9 1.828(3) . ?
P1 C2 1.829(3) . ?
P1 C3 1.830(3) . ?
P2 C1 1.823(3) . ?
P2 C21 1.827(3) . ?
P2 C15 1.835(3) . ?
P3 O2 1.570(2) . ?
P3 O1 1.579(2) . ?
P3 S2 1.9848(10) . ?
P3 S1 2.0236(10) . ?
P4 O3 1.5664(19) . ?
P4 O4 1.571(2) . ?
P4 S3 1.9825(10) . ?
P4 S4 2.0129(10) . ?
O1 C27 1.491(4) . ?
O2 C30 1.459(4) . ?
O3 C33 1.479(3) . ?
O4 C36 1.476(3) . ?
C1 C2 1.525(4) . ?
C1 H1A 0.9900 . ?
C1 H1B 0.9900 . ?
C2 H2A 0.9900 . ?
C2 H2B 0.9900 . ?
C3 C4 1.395(4) . ?
C3 C8 1.403(4) . ?
C4 C5 1.393(4) . ?
C4 H4 0.9500 . ?
C5 C6 1.381(4) . ?
C5 H5 0.9500 . ?
C6 C7 1.383(4) . ?
C6 H6 0.9500 . ?
C7 C8 1.388(4) . ?
C7 H7 0.9500 . ?
C8 H8 0.9500 . ?
C9 C14 1.390(4) . ?
C9 C10 1.398(4) . ?
C10 C11 1.387(4) . ?
C10 H10 0.9500 . ?
C11 C12 1.375(5) . ?
C11 H11 0.9500 . ?
C12 C13 1.380(5) . ?
C12 H12 0.9500 . ?
C13 C14 1.391(4) . ?
C13 H13 0.9500 . ?
C14 H14 0.9500 . ?
C15 C16 1.397(4) . ?
C15 C20 1.399(4) . ?
C16 C17 1.392(4) . ?
C16 H16 0.9500 . ?
C17 C18 1.373(5) . ?
C17 H17 0.9500 . ?
C18 C19 1.386(5) . ?
C18 H18 0.9500 . ?
C19 C20 1.392(4) . ?
C19 H19 0.9500 . ?
C20 H20 0.9500 . ?
C21 C22 1.392(4) . ?
C21 C26 1.398(4) . ?
C22 C23 1.389(4) . ?
C22 H22 0.9500 . ?
C23 C24 1.373(5) . ?
C23 H23 0.9500 . ?
C24 C25 1.384(5) . ?
C24 H24 0.9500 . ?
C25 C26 1.385(5) . ?
C25 H25 0.9500 . ?
C26 H26 0.9500 . ?
C27 C28 1.506(5) . ?
C27 C29 1.508(4) . ?
C27 H27 1.0000 . ?
C28 H28A 0.9800 . ?
C28 H28B 0.9800 . ?
C28 H28C 0.9800 . ?
C29 H29A 0.9800 . ?
C29 H29B 0.9800 . ?
C29 H29C 0.9800 . ?
C30 C32 1.482(6) . ?
C30 C31 1.514(6) . ?
C30 H30 1.0000 . ?
C31 H31A 0.9800 . ?
C31 H31B 0.9800 . ?
C31 H31C 0.9800 . ?
C32 H32A 0.9800 . ?
C32 H32B 0.9800 . ?
C32 H32C 0.9800 . ?
C33 C34A 1.44(3) . ?
C33 C35 1.497(5) . ?
C33 C34 1.553(14) . ?
C33 H33 1.0000 . ?
C33 H33A 1.0000 . ?
C34 H34A 0.9800 . ?
C34 H34B 0.9800 . ?
C34 H34C 0.9800 . ?
C34A H34D 0.9800 . ?
C34A H34E 0.9800 . ?
C34A H34F 0.9800 . ?
C35 H35A 0.9800 . ?
C35 H35B 0.9800 . ?
C35 H35C 0.9800 . ?
C36 C38 1.499(4) . ?
C36 C37 1.505(4) . ?
C36 H36 1.0000 . ?
C37 H37A 0.9800 . ?
C37 H37B 0.9800 . ?
C37 H37C 0.9800 . ?
C38 H38A 0.9800 . ?
C38 H38B 0.9800 . ?
C38 H38C 0.9800 . ?
B C59 1.644(4) . ?
B C41 1.645(4) . ?
B C47 1.656(4) . ?
B C53 1.661(4) . ?
C41 C46 1.393(4) . ?
C41 C42 1.405(4) . ?
C42 C43 1.393(4) . ?
C42 H42 0.9500 . ?
C43 C44 1.372(5) . ?
C43 H43 0.9500 . ?
C44 C45 1.379(5) . ?
C44 H44 0.9500 . ?
C45 C46 1.394(4) . ?
C45 H45 0.9500 . ?
C46 H46 0.9500 . ?
C47 C52 1.402(4) . ?
C47 C48 1.412(4) . ?
C48 C49 1.395(4) . ?
C48 H48 0.9500 . ?
C49 C50 1.374(5) . ?
C49 H49 0.9500 . ?
C50 C51 1.379(4) . ?
C50 H50 0.9500 . ?
C51 C52 1.391(4) . ?
C51 H51 0.9500 . ?
C52 H52 0.9500 . ?
C53 C58 1.395(4) . ?
C53 C54 1.412(4) . ?
C54 C55 1.391(4) . ?
C54 H54 0.9500 . ?
C55 C56 1.369(5) . ?
C55 H55 0.9500 . ?
C56 C57 1.380(5) . ?
C56 H56 0.9500 . ?
C57 C58 1.395(4) . ?
C57 H57 0.9500 . ?
C58 H58 0.9500 . ?
C59 C60 1.398(4) . ?
C59 C64 1.401(4) . ?
C60 C61 1.397(4) . ?
C60 H60 0.9500 . ?
C61 C62 1.386(5) . ?
C61 H61 0.9500 . ?
C62 C63 1.368(5) . ?
C62 H62 0.9500 . ?
C63 C64 1.396(4) . ?
C63 H63 0.9500 . ?
C64 H64 0.9500 . ?
P5 O5 1.62(3) . ?
P5 C78 1.813(3) . ?
P5 C72 1.814(3) . ?
P5 C71 1.819(3) . ?
P5 S5 1.9457(17) . ?
C71 C71 1.539(6) 3_666 ?
C71 H71A 0.9900 . ?
C71 H71B 0.9900 . ?
C72 C73 1.387(4) . ?
C72 C77 1.399(4) . ?
C73 C74 1.389(5) . ?
C73 H73 0.9500 . ?
C74 C75 1.369(6) . ?
C74 H74 0.9500 . ?
C75 C76 1.389(6) . ?
C75 H75 0.9500 . ?
C76 C77 1.390(4) . ?
C76 H76 0.9500 . ?
C77 H77 0.9500 . ?
C78 C79 1.388(4) . ?
C78 C83 1.388(4) . ?
C79 C80 1.382(4) . ?
C79 H79 0.9500 . ?
C80 C81 1.380(5) . ?
C80 H80 0.9500 . ?
C81 C82 1.376(5) . ?
C81 H81 0.9500 . ?
C82 C83 1.391(4) . ?
C82 H82 0.9500 . ?
C83 H83 0.9500 . ?

loop_
_geom_torsion_atom_site_label_1
_geom_torsion_atom_site_label_2
_geom_torsion_atom_site_label_3
_geom_torsion_atom_site_label_4
_geom_torsion
_geom_torsion_site_symmetry_1
_geom_torsion_site_symmetry_2
_geom_torsion_site_symmetry_3
_geom_torsion_site_symmetry_4
_geom_torsion_publ_flag
O2 P3 O1 C27 36.4(2) . . . . ?
S2 P3 O1 C27 158.8(2) . . . . ?
S1 P3 O1 C27 -86.6(2) . . . . ?
O1 P3 O2 C30 -172.8(3) . . . . ?
S2 P3 O2 C30 68.3(3) . . . . ?
S1 P3 O2 C30 -48.9(3) . . . . ?
O4 P4 O3 C33 -63.9(2) . . . . ?
S3 P4 O3 C33 172.59(17) . . . . ?
S4 P4 O3 C33 58.2(2) . . . . ?
O3 P4 O4 C36 177.1(2) . . . . ?
S3 P4 O4 C36 -65.1(2) . . . . ?
S4 P4 O4 C36 54.1(2) . . . . ?
C21 P2 C1 C2 173.27(18) . . . . ?
C15 P2 C1 C2 -78.6(2) . . . . ?
Co P2 C1 C2 44.21(19) . . . . ?
P2 C1 C2 P1 -57.9(2) . . . . ?
C9 P1 C2 C1 175.95(18) . . . . ?
C3 P1 C2 C1 -75.5(2) . . . . ?
Co P1 C2 C1 45.37(19) . . . . ?
C9 P1 C3 C4 95.3(2) . . . . ?
C2 P1 C3 C4 -13.7(3) . . . . ?
Co P1 C3 C4 -128.6(2) . . . . ?
C9 P1 C3 C8 -82.3(2) . . . . ?
C2 P1 C3 C8 168.8(2) . . . . ?
Co P1 C3 C8 53.9(2) . . . . ?
C8 C3 C4 C5 -0.7(4) . . . . ?
P1 C3 C4 C5 -178.3(2) . . . . ?
C3 C4 C5 C6 1.0(5) . . . . ?
C4 C5 C6 C7 -0.4(5) . . . . ?
C5 C6 C7 C8 -0.3(5) . . . . ?
C6 C7 C8 C3 0.5(4) . . . . ?
C4 C3 C8 C7 0.0(4) . . . . ?
P1 C3 C8 C7 177.6(2) . . . . ?
C2 P1 C9 C14 147.2(2) . . . . ?
C3 P1 C9 C14 37.3(2) . . . . ?
Co P1 C9 C14 -93.8(2) . . . . ?
C2 P1 C9 C10 -29.0(3) . . . . ?
C3 P1 C9 C10 -138.9(2) . . . . ?
Co P1 C9 C10 90.1(2) . . . . ?
C14 C9 C10 C11 0.2(4) . . . . ?
P1 C9 C10 C11 176.4(2) . . . . ?
C9 C10 C11 C12 0.3(5) . . . . ?
C10 C11 C12 C13 -0.5(5) . . . . ?
C11 C12 C13 C14 0.1(5) . . . . ?
C10 C9 C14 C13 -0.6(4) . . . . ?
P1 C9 C14 C13 -176.8(2) . . . . ?
C12 C13 C14 C9 0.4(5) . . . . ?
C1 P2 C15 C16 -16.7(3) . . . . ?
C21 P2 C15 C16 91.9(3) . . . . ?
Co P2 C15 C16 -132.6(2) . . . . ?
C1 P2 C15 C20 166.5(2) . . . . ?
C21 P2 C15 C20 -84.9(3) . . . . ?
Co P2 C15 C20 50.6(3) . . . . ?
C20 C15 C16 C17 0.1(5) . . . . ?
P2 C15 C16 C17 -176.8(3) . . . . ?
C15 C16 C17 C18 0.5(5) . . . . ?
C16 C17 C18 C19 -0.5(6) . . . . ?
C17 C18 C19 C20 0.1(5) . . . . ?
C18 C19 C20 C15 0.5(5) . . . . ?
C16 C15 C20 C19 -0.6(5) . . . . ?
P2 C15 C20 C19 176.3(2) . . . . ?
C1 P2 C21 C22 -27.4(3) . . . . ?
C15 P2 C21 C22 -136.7(2) . . . . ?
Co P2 C21 C22 91.1(2) . . . . ?
C1 P2 C21 C26 150.7(2) . . . . ?
C15 P2 C21 C26 41.4(3) . . . . ?
Co P2 C21 C26 -90.8(2) . . . . ?
C26 C21 C22 C23 -2.0(5) . . . . ?
P2 C21 C22 C23 176.2(3) . . . . ?
C21 C22 C23 C24 1.9(5) . . . . ?
C22 C23 C24 C25 -0.6(5) . . . . ?
C23 C24 C25 C26 -0.5(5) . . . . ?
C24 C25 C26 C21 0.4(5) . . . . ?
C22 C21 C26 C25 0.8(4) . . . . ?
P2 C21 C26 C25 -177.3(2) . . . . ?
P3 O1 C27 C28 69.0(3) . . . . ?
P3 O1 C27 C29 -169.8(2) . . . . ?
P3 O2 C30 C32 -100.5(3) . . . . ?
P3 O2 C30 C31 137.1(3) . . . . ?
P4 O3 C33 C34A -114(2) . . . . ?
P4 O3 C33 C35 101.6(3) . . . . ?
P4 O3 C33 C34 -143.3(9) . . . . ?
P4 O4 C36 C38 -116.6(2) . . . . ?
P4 O4 C36 C37 120.8(2) . . . . ?
C59 B C41 C46 -90.8(3) . . . . ?
C47 B C41 C46 30.3(4) . . . . ?
C53 B C41 C46 149.7(3) . . . . ?
C59 B C41 C42 87.0(3) . . . . ?
C47 B C41 C42 -151.8(3) . . . . ?
C53 B C41 C42 -32.4(4) . . . . ?
C46 C41 C42 C43 -1.5(5) . . . . ?
B C41 C42 C43 -179.6(3) . . . . ?
C41 C42 C43 C44 0.4(5) . . . . ?
C42 C43 C44 C45 1.1(5) . . . . ?
C43 C44 C45 C46 -1.2(5) . . . . ?
C42 C41 C46 C45 1.4(4) . . . . ?
B C41 C46 C45 179.4(3) . . . . ?
C44 C45 C46 C41 0.0(5) . . . . ?
C59 B C47 C52 -153.9(2) . . . . ?
C41 B C47 C52 85.8(3) . . . . ?
C53 B C47 C52 -34.0(4) . . . . ?
C59 B C47 C48 31.1(3) . . . . ?
C41 B C47 C48 -89.1(3) . . . . ?
C53 B C47 C48 151.0(2) . . . . ?
C52 C47 C48 C49 0.0(4) . . . . ?
B C47 C48 C49 175.4(3) . . . . ?
C47 C48 C49 C50 -0.7(4) . . . . ?
C48 C49 C50 C51 0.4(4) . . . . ?
C49 C50 C51 C52 0.7(4) . . . . ?
C50 C51 C52 C47 -1.4(5) . . . . ?
C48 C47 C52 C51 1.1(4) . . . . ?
B C47 C52 C51 -174.3(3) . . . . ?
C59 B C53 C58 17.6(4) . . . . ?
C41 B C53 C58 137.7(3) . . . . ?
C47 B C53 C58 -103.7(3) . . . . ?
C59 B C53 C54 -163.3(2) . . . . ?
C41 B C53 C54 -43.3(4) . . . . ?
C47 B C53 C54 75.3(3) . . . . ?
C58 C53 C54 C55 1.4(4) . . . . ?
B C53 C54 C55 -177.7(3) . . . . ?
C53 C54 C55 C56 -1.3(5) . . . . ?
C54 C55 C56 C57 0.4(5) . . . . ?
C55 C56 C57 C58 0.4(5) . . . . ?
C54 C53 C58 C57 -0.7(4) . . . . ?
B C53 C58 C57 178.4(3) . . . . ?
C56 C57 C58 C53 -0.2(4) . . . . ?
C41 B C59 C60 -26.8(4) . . . . ?
C47 B C59 C60 -146.2(3) . . . . ?
C53 B C59 C60 93.5(3) . . . . ?
C41 B C59 C64 155.7(3) . . . . ?
C47 B C59 C64 36.3(3) . . . . ?
C53 B C59 C64 -84.0(3) . . . . ?
C64 C59 C60 C61 0.9(4) . . . . ?
B C59 C60 C61 -176.8(3) . . . . ?
C59 C60 C61 C62 -0.1(5) . . . . ?
C60 C61 C62 C63 -0.5(5) . . . . ?
C61 C62 C63 C64 0.4(5) . . . . ?
C62 C63 C64 C59 0.4(5) . . . . ?
C60 C59 C64 C63 -1.0(4) . . . . ?
B C59 C64 C63 176.7(3) . . . . ?
O5 P5 C71 C71 -58.2(11) . . . 3_666 ?
C78 P5 C71 C71 63.1(4) . . . 3_666 ?
C72 P5 C71 C71 176.3(3) . . . 3_666 ?
S5 P5 C71 C71 -60.2(4) . . . 3_666 ?
O5 P5 C72 C73 -0.8(13) . . . . ?
C78 P5 C72 C73 -132.2(2) . . . . ?
C71 P5 C72 C73 116.7(3) . . . . ?
S5 P5 C72 C73 -7.0(3) . . . . ?
O5 P5 C72 C77 -178.8(13) . . . . ?
C78 P5 C72 C77 49.8(3) . . . . ?
C71 P5 C72 C77 -61.3(3) . . . . ?
S5 P5 C72 C77 175.0(2) . . . . ?
C77 C72 C73 C74 0.3(5) . . . . ?
P5 C72 C73 C74 -177.7(3) . . . . ?
C72 C73 C74 C75 0.5(5) . . . . ?
C73 C74 C75 C76 -0.9(6) . . . . ?
C74 C75 C76 C77 0.5(5) . . . . ?
C75 C76 C77 C72 0.3(5) . . . . ?
C73 C72 C77 C76 -0.7(5) . . . . ?
P5 C72 C77 C76 177.3(2) . . . . ?
O5 P5 C78 C79 147.9(12) . . . . ?
C72 P5 C78 C79 -78.5(3) . . . . ?
C71 P5 C78 C79 31.8(3) . . . . ?
S5 P5 C78 C79 155.8(2) . . . . ?
O5 P5 C78 C83 -31.8(12) . . . . ?
C72 P5 C78 C83 101.8(2) . . . . ?
C71 P5 C78 C83 -147.8(2) . . . . ?
S5 P5 C78 C83 -23.8(2) . . . . ?
C83 C78 C79 C80 -0.7(5) . . . . ?
P5 C78 C79 C80 179.7(3) . . . . ?
C78 C79 C80 C81 0.1(5) . . . . ?
C79 C80 C81 C82 0.3(5) . . . . ?
C80 C81 C82 C83 -0.1(5) . . . . ?
C79 C78 C83 C82 0.9(4) . . . . ?
P5 C78 C83 C82 -179.5(2) . . . . ?
C81 C82 C83 C78 -0.5(4) . . . . ?

loop_
_exptl_oxdiff_crystal_face_indexfrac_h
_exptl_oxdiff_crystal_face_indexfrac_k
_exptl_oxdiff_crystal_face_indexfrac_l
_exptl_oxdiff_crystal_face_x
_exptl_oxdiff_crystal_face_y
_exptl_oxdiff_crystal_face_z
-1.8498 12.8199 28.6598 -0.9241 0.3268 -0.1980
0.9260 12.6068 28.0836 -0.9426 0.3328 -0.0269
-0.4769 -12.6669 -28.2339 0.9415 -0.3325 0.0547
-15.8547 -0.7344 -1.0603 0.2498 -0.0851 -0.9646
16.0658 -2.7181 -6.5038 -0.0022 -0.0039 1.0000
-0.4565 -18.0303 27.0846 -0.9215 -0.3826 -0.0663
-15.0594 9.4773 -4.1977 0.3547 0.1502 -0.9228
-0.4610 18.2211 -26.7660 0.9234 0.3836 0.0093
-0.4478 -37.6630 14.5752 -0.5216 -0.8531 -0.0092
-0.7621 37.7779 -14.0448 0.5203 0.8514 -0.0661
14.8001 12.9367 -11.9570 0.2140 0.3454 0.9137
-0.4074 39.0450 12.7142 -0.3816 0.9179 -0.1090
0.0344 -39.0755 -12.5887 0.3824 -0.9200 0.0859
11.4770 28.0006 4.8465 -0.2898 0.7020 0.6505
0.0367 5.1337 -29.4875 0.9948 0.0795 0.0643
-0.8518 42.9285 -2.2001 0.1291 0.9859 -0.1065
2.8671 42.2495 -3.6920 0.1281 0.9839 0.1250
